data_7113035
loop_
_publ_author_name
'Chen, Yunfeng'
'Wang, Dawei'
'Petersen, Jeffrey L.'
'Akhmedov, Novruz G.'
'Shi, Xiaodong'

_publ_section_title
;
 Synthesis and characterization of organogold complexes containing an acid
 stable Au-C bond through triazole-yne 5-endo-dig cyclization.
;
_journal_issue 33
_journal_name_full 'Chemical communications (Cambridge, England)'
_journal_page_first 6147
_journal_page_last 6149
_journal_paper_doi 10.1039/c0cc01338b
_journal_volume 46
_journal_year 2010
_chemical_formula_sum 'C35 H28 Au F6 N3 P Sb'
_chemical_formula_weight 954.29
_chemical_name_systematic
;
?
;
_space_group_IT_number 2
_symmetry_cell_setting triclinic
_symmetry_space_group_name_Hall '-P 1'
_symmetry_space_group_name_H-M 'P -1'
_atom_sites_solution_hydrogens geom
_atom_sites_solution_primary direct
_atom_sites_solution_secondary difmap
_audit_creation_method SHELXL-97
_cell_angle_alpha 90.336(2)
_cell_angle_beta 101.159(2)
_cell_angle_gamma 92.094(2)
_cell_formula_units_Z 2
_cell_length_a 9.1764(10)
_cell_length_b 9.9896(11)
_cell_length_c 18.8049(19)
_cell_measurement_reflns_used 9423
_cell_measurement_temperature 293(2)
_cell_measurement_theta_max 27.51
_cell_measurement_theta_min 2.30
_cell_volume 1690.0(3)
_computing_structure_refinement 'SHELXL-97 (Sheldrick, 1997)'
_computing_structure_solution 'SHELXS-97 (Sheldrick, 1990)'
_diffrn_ambient_temperature 293(2)
_diffrn_measured_fraction_theta_full 0.960
_diffrn_measured_fraction_theta_max 0.960
_diffrn_radiation_monochromator graphite
_diffrn_radiation_source 'fine-focus sealed tube'
_diffrn_radiation_type MoK\a
_diffrn_radiation_wavelength 0.71073
_diffrn_reflns_av_R_equivalents 0.0308
_diffrn_reflns_av_sigmaI/netI 0.0488
_diffrn_reflns_limit_h_max 11
_diffrn_reflns_limit_h_min -10
_diffrn_reflns_limit_k_max 11
_diffrn_reflns_limit_k_min -12
_diffrn_reflns_limit_l_max 24
_diffrn_reflns_limit_l_min -24
_diffrn_reflns_number 11871
_diffrn_reflns_theta_full 27.55
_diffrn_reflns_theta_max 27.55
_diffrn_reflns_theta_min 2.21
_diffrn_standards_decay_% none
_exptl_absorpt_coefficient_mu 5.245
_exptl_absorpt_correction_type semi-empirical
_exptl_absorpt_process_details SADABS
_exptl_crystal_colour colorless
_exptl_crystal_density_diffrn 1.875
_exptl_crystal_density_method 'not measured'
_exptl_crystal_F_000 916
_exptl_crystal_size_max 0.46
_exptl_crystal_size_mid 0.36
_exptl_crystal_size_min 0.10
_refine_diff_density_max 1.314
_refine_diff_density_min -0.609
_refine_diff_density_rms 0.116
_refine_ls_extinction_method none
_refine_ls_goodness_of_fit_ref 1.037
_refine_ls_hydrogen_treatment riding
_refine_ls_matrix_type full
_refine_ls_number_parameters 589
_refine_ls_number_reflns 7469
_refine_ls_number_restraints 6
_refine_ls_restrained_S_all 1.038
_refine_ls_R_factor_all 0.0379
_refine_ls_R_factor_gt 0.0336
_refine_ls_shift/su_max 0.047
_refine_ls_shift/su_mean 0.002
_refine_ls_structure_factor_coef Fsqd
_refine_ls_weighting_details 'calc w=1/[\s^2^(Fo^2^)+(0.0536P)^2^+0.1133P] where P=(Fo^2^+2Fc^2^)/3'
_refine_ls_weighting_scheme calc
_refine_ls_wR_factor_gt 0.0882
_refine_ls_wR_factor_ref 0.0915
_reflns_number_gt 6693
_reflns_number_total 7469
_reflns_threshold_expression >2sigma(I)
_cod_data_source_file c0cc01338b.txt
_cod_data_source_block xs4ccd
_cod_original_sg_symbol_H-M P-1
_cod_database_code 7113035

loop_
_symmetry_equiv_pos_as_xyz
'x, y, z'
'-x, -y, -z'

loop_
_atom_site_label
_atom_site_type_symbol
_atom_site_fract_x
_atom_site_fract_y
_atom_site_fract_z
_atom_site_U_iso_or_equiv
_atom_site_adp_type
_atom_site_occupancy
_atom_site_symmetry_multiplicity
_atom_site_calc_flag
_atom_site_refinement_flags
_atom_site_disorder_assembly
_atom_site_disorder_group
Au1 Au 0.927422(16) 0.326217(15) 0.242452(6) 0.05113(7) Uani 1 1 d . A .
Sb2 Sb 0.42051(3) 0.63351(3) 0.305254(14) 0.05648(9) Uani 1 1 d . . .
P1 P 0.95575(11) 0.20558(11) 0.14279(5) 0.0496(2) Uani 1 1 d D . .
F1 F 0.6028(4) 0.7023(4) 0.3543(2) 0.1133(13) Uani 1 1 d . . .
F2 F 0.3201(8) 0.7047(9) 0.3703(3) 0.204(3) Uani 1 1 d . . .
F3 F 0.2398(4) 0.5616(5) 0.2562(3) 0.1337(17) Uani 1 1 d . . .
F4 F 0.5147(6) 0.5705(7) 0.2351(3) 0.173(3) Uani 1 1 d . . .
F5 F 0.3929(6) 0.7907(5) 0.2531(3) 0.148(2) Uani 1 1 d . . .
F6 F 0.4567(7) 0.4825(6) 0.3561(5) 0.237(5) Uani 1 1 d . . .
N1 N 0.8266(4) 0.5030(3) 0.43205(15) 0.0472(7) Uani 1 1 d . . .
N2 N 0.9086(4) 0.6040(3) 0.40866(16) 0.0488(7) Uani 1 1 d . . .
N3 N 0.9225(4) 0.7191(3) 0.45093(17) 0.0510(7) Uani 1 1 d . . .
C1 C 0.8933(4) 0.4362(4) 0.32978(18) 0.0484(8) Uani 1 1 d . . .
C2 C 0.9492(5) 0.5659(4) 0.34711(19) 0.0522(8) Uani 1 1 d . A .
H2 H 1.0054 0.6175 0.3205 0.063 Uiso 1 1 calc R . .
C3 C 0.8135(4) 0.3985(4) 0.38396(18) 0.0452(7) Uani 1 1 d . A .
C4 C 0.7384(4) 0.2723(4) 0.39596(18) 0.0471(7) Uani 1 1 d . . .
C5 C 0.6938(5) 0.1804(5) 0.3383(2) 0.0612(10) Uani 1 1 d . A .
H5 H 0.7031 0.2050 0.2917 0.073 Uiso 1 1 calc R . .
C6 C 0.6369(6) 0.0552(5) 0.3493(3) 0.0712(12) Uani 1 1 d . . .
H6 H 0.6072 -0.0036 0.3103 0.085 Uiso 1 1 calc R A .
C7 C 0.6233(6) 0.0155(5) 0.4187(3) 0.0697(12) Uani 1 1 d . A .
H7 H 0.5892 -0.0709 0.4266 0.084 Uiso 1 1 calc R . .
C8 C 0.6612(5) 0.1063(5) 0.4755(2) 0.0604(10) Uani 1 1 d . . .
H8 H 0.6485 0.0817 0.5216 0.072 Uiso 1 1 calc R A .
C9 C 0.7179(4) 0.2332(4) 0.4648(2) 0.0516(8) Uani 1 1 d . A .
H9 H 0.7426 0.2930 0.5037 0.062 Uiso 1 1 calc R . .
C10 C 0.7693(4) 0.5570(4) 0.49351(18) 0.0476(8) Uani 1 1 d . . .
H10A H 0.7987 0.5048 0.5369 0.057 Uiso 1 1 calc R . .
H10B H 0.6620 0.5622 0.4826 0.057 Uiso 1 1 calc R . .
C11 C 0.8457(4) 0.6943(4) 0.50049(18) 0.0468(8) Uani 1 1 d . . .
C12 C 0.8384(4) 0.7905(4) 0.55868(18) 0.0469(7) Uani 1 1 d . . .
C13 C 0.9376(5) 0.8991(4) 0.5714(2) 0.0570(9) Uani 1 1 d . . .
H13 H 1.0091 0.9113 0.5429 0.068 Uiso 1 1 calc R . .
C14 C 0.9312(6) 0.9902(5) 0.6266(2) 0.0687(12) Uani 1 1 d . . .
H14 H 0.9988 1.0629 0.6351 0.082 Uiso 1 1 calc R . .
C15 C 0.8260(6) 0.9734(6) 0.6684(2) 0.0725(14) Uani 1 1 d . . .
H15 H 0.8202 1.0357 0.7046 0.087 Uiso 1 1 calc R . .
C16 C 0.7281(6) 0.8633(6) 0.6568(2) 0.0782(15) Uani 1 1 d . . .
H16 H 0.6581 0.8505 0.6861 0.094 Uiso 1 1 calc R . .
C17 C 0.7338(5) 0.7720(6) 0.6017(2) 0.0666(11) Uani 1 1 d . . .
H17 H 0.6673 0.6985 0.5937 0.080 Uiso 1 1 calc R . .
C18 C 1.1433(9) 0.2197(12) 0.1203(6) 0.047(2) Uani 0.485(6) 1 d PD A 1
C19 C 1.264(2) 0.259(2) 0.1746(8) 0.050(3) Uani 0.485(6) 1 d P A 1
H19A H 1.2475 0.2779 0.2209 0.060 Uiso 0.485(6) 1 calc PR A 1
C20 C 1.413(3) 0.271(4) 0.161(2) 0.058(4) Uani 0.485(6) 1 d P A 1
H20A H 1.4934 0.2990 0.1970 0.070 Uiso 0.485(6) 1 calc PR A 1
C21 C 1.4294(11) 0.2389(11) 0.0896(6) 0.071(3) Uani 0.485(6) 1 d P A 1
H21A H 1.5235 0.2460 0.0782 0.085 Uiso 0.485(6) 1 calc PR A 1
C22 C 1.3127(12) 0.1979(13) 0.0375(6) 0.080(3) Uani 0.485(6) 1 d P A 1
H22A H 1.3284 0.1753 -0.0084 0.097 Uiso 0.485(6) 1 calc PR A 1
C23 C 1.1703(10) 0.1892(11) 0.0518(5) 0.066(3) Uani 0.485(6) 1 d P A 1
H23A H 1.0912 0.1626 0.0150 0.080 Uiso 0.485(6) 1 calc PR A 1
C18' C 1.1438(9) 0.1662(12) 0.1409(5) 0.053(2) Uani 0.515(6) 1 d PD A 2
C19' C 1.1884(9) 0.0385(8) 0.1334(4) 0.0544(18) Uani 0.515(6) 1 d P A 2
H19B H 1.1191 -0.0329 0.1276 0.065 Uiso 0.515(6) 1 calc PR A 2
C20' C 1.3355(12) 0.0158(11) 0.1344(5) 0.076(3) Uani 0.515(6) 1 d P A 2
H20B H 1.3660 -0.0704 0.1280 0.092 Uiso 0.515(6) 1 calc PR A 2
C21' C 1.4399(11) 0.1252(14) 0.1454(6) 0.080(3) Uani 0.515(6) 1 d P A 2
H21B H 1.5406 0.1131 0.1475 0.096 Uiso 0.515(6) 1 calc PR A 2
C22' C 1.387(4) 0.248(4) 0.153(2) 0.073(8) Uani 0.515(6) 1 d P A 2
H22B H 1.4557 0.3199 0.1585 0.087 Uiso 0.515(6) 1 calc PR A 2
C23' C 1.245(3) 0.276(2) 0.1521(8) 0.061(4) Uani 0.515(6) 1 d P A 2
H23B H 1.2152 0.3623 0.1588 0.073 Uiso 0.515(6) 1 calc PR A 2
C24 C 0.9225(13) 0.0278(8) 0.1530(5) 0.055(2) Uani 0.495(6) 1 d PD A 1
C25 C 0.7840(17) -0.0070(16) 0.1700(7) 0.068(3) Uani 0.495(6) 1 d P A 1
H25A H 0.7152 0.0593 0.1694 0.081 Uiso 0.495(6) 1 calc PR A 1
C26 C 0.744(4) -0.141(3) 0.1882(19) 0.093(10) Uani 0.495(6) 1 d P A 1
H26A H 0.6610 -0.1636 0.2078 0.111 Uiso 0.495(6) 1 calc PR A 1
C27 C 0.9840(15) -0.2025(12) 0.1526(6) 0.085(3) Uani 0.495(6) 1 d P A 1
H27A H 1.0499 -0.2676 0.1457 0.102 Uiso 0.495(6) 1 calc PR A 1
C28 C 0.849(2) -0.2398(15) 0.1723(6) 0.092(4) Uani 0.495(6) 1 d P A 1
H28A H 0.8253 -0.3305 0.1756 0.110 Uiso 0.495(6) 1 calc PR A 1
C29 C 1.0198(12) -0.0681(10) 0.1435(5) 0.069(3) Uani 0.495(6) 1 d P A 1
H29A H 1.1100 -0.0434 0.1308 0.083 Uiso 0.495(6) 1 calc PR A 1
C24' C 0.8495(12) 0.0442(8) 0.1347(5) 0.052(2) Uani 0.505(6) 1 d PD A 2
C25' C 0.8319(15) -0.0268(14) 0.1958(7) 0.059(3) Uani 0.505(6) 1 d P A 2
H24B H 0.8645 0.0086 0.2422 0.071 Uiso 0.505(6) 1 calc PR A 2
C26' C 0.763(3) -0.155(2) 0.1842(13) 0.083(9) Uani 0.505(6) 1 d P A 2
H26B H 0.7738 -0.2107 0.2240 0.099 Uiso 0.505(6) 1 calc PR A 2
C27' C 0.6862(15) -0.2022(12) 0.1254(7) 0.085(3) Uani 0.505(6) 1 d P A 2
H27B H 0.6219 -0.2766 0.1246 0.102 Uiso 0.505(6) 1 calc PR A 2
C28' C 0.7027(15) -0.1408(13) 0.0657(6) 0.087(3) Uani 0.505(6) 1 d P A 2
H28B H 0.6640 -0.1818 0.0211 0.104 Uiso 0.505(6) 1 calc PR A 2
C29' C 0.7774(12) -0.0148(10) 0.0671(5) 0.068(2) Uani 0.505(6) 1 d P A 2
H29B H 0.7797 0.0300 0.0240 0.082 Uiso 0.505(6) 1 calc PR A 2
C30 C 0.8364(12) 0.2632(19) 0.0615(6) 0.051(3) Uani 0.498(9) 1 d PD A 1
C31 C 0.815(2) 0.395(2) 0.0514(11) 0.074(4) Uani 0.498(9) 1 d P A 1
H31A H 0.8732 0.4526 0.0855 0.089 Uiso 0.498(9) 1 calc PR A 1
C32 C 0.714(5) 0.457(4) -0.006(2) 0.103(10) Uani 0.498(9) 1 d P A 1
H32A H 0.6884 0.5466 -0.0064 0.123 Uiso 0.498(9) 1 calc PR A 1
C33 C 0.661(2) 0.360(2) -0.0608(7) 0.097(4) Uani 0.498(9) 1 d P A 1
H33A H 0.6087 0.3903 -0.1049 0.116 Uiso 0.498(9) 1 calc PR A 1
C34 C 0.6820(14) 0.2209(17) -0.0533(6) 0.095(5) Uani 0.498(9) 1 d P A 1
H34A H 0.6368 0.1617 -0.0900 0.115 Uiso 0.498(9) 1 calc PR A 1
C35 C 0.7673(10) 0.1744(12) 0.0070(5) 0.070(3) Uani 0.498(9) 1 d P A 1
H35A H 0.7802 0.0828 0.0123 0.084 Uiso 0.498(9) 1 calc PR A 1
C30' C 0.8814(14) 0.2868(18) 0.0579(7) 0.053(3) Uani 0.502(9) 1 d PD A 2
C31' C 0.760(2) 0.367(2) 0.0556(11) 0.080(5) Uani 0.502(9) 1 d P A 2
H31B H 0.7161 0.3830 0.0954 0.096 Uiso 0.502(9) 1 calc PR A 2
C32' C 0.709(5) 0.423(4) -0.0141(15) 0.097(10) Uani 0.502(9) 1 d P A 2
H32B H 0.6281 0.4770 -0.0178 0.117 Uiso 0.502(9) 1 calc PR A 2
C33' C 0.758(2) 0.4091(15) -0.0688(8) 0.099(5) Uani 0.502(9) 1 d P A 2
H33B H 0.7129 0.4494 -0.1116 0.119 Uiso 0.502(9) 1 calc PR A 2
C34' C 0.8792(17) 0.3339(13) -0.0673(5) 0.088(4) Uani 0.502(9) 1 d P A 2
H34B H 0.9201 0.3239 -0.1085 0.106 Uiso 0.502(9) 1 calc PR A 2
C35' C 0.9403(13) 0.2726(10) -0.0032(4) 0.068(3) Uani 0.502(9) 1 d P A 2
H35B H 1.0230 0.2207 -0.0016 0.082 Uiso 0.502(9) 1 calc PR A 2

loop_
_atom_site_aniso_label
_atom_site_aniso_U_11
_atom_site_aniso_U_22
_atom_site_aniso_U_33
_atom_site_aniso_U_23
_atom_site_aniso_U_13
_atom_site_aniso_U_12
Au1 0.05890(11) 0.05823(11) 0.04023(9) -0.00090(6) 0.01866(6) 0.00690(7)
Sb2 0.06172(17) 0.05502(17) 0.05276(15) -0.00155(11) 0.01200(12) -0.00132(12)
P1 0.0549(5) 0.0577(6) 0.0391(4) -0.0017(4) 0.0160(4) 0.0060(4)
F1 0.101(3) 0.094(3) 0.119(3) -0.002(2) -0.037(2) -0.017(2)
F2 0.207(6) 0.297(9) 0.130(4) -0.083(5) 0.096(4) -0.004(6)
F3 0.072(2) 0.142(4) 0.176(4) -0.040(3) 0.003(2) -0.025(2)
F4 0.134(4) 0.229(7) 0.166(4) -0.100(5) 0.062(4) 0.001(4)
F5 0.132(4) 0.118(3) 0.180(5) 0.073(3) -0.005(3) 0.009(3)
F6 0.149(5) 0.141(5) 0.380(11) 0.177(6) -0.046(6) -0.038(4)
N1 0.0530(16) 0.0536(18) 0.0382(13) 0.0006(12) 0.0172(12) 0.0022(13)
N2 0.0554(17) 0.0488(17) 0.0458(15) 0.0000(12) 0.0195(13) -0.0013(13)
N3 0.0563(18) 0.0529(18) 0.0466(15) -0.0003(13) 0.0172(13) 0.0012(14)
C1 0.0508(19) 0.059(2) 0.0369(15) 0.0029(14) 0.0111(14) 0.0079(16)
C2 0.057(2) 0.060(2) 0.0443(17) 0.0047(15) 0.0230(16) 0.0040(17)
C3 0.0493(18) 0.0494(19) 0.0380(15) 0.0042(13) 0.0100(13) 0.0087(15)
C4 0.0475(18) 0.053(2) 0.0427(16) 0.0045(14) 0.0115(14) 0.0074(15)
C5 0.069(3) 0.068(3) 0.048(2) -0.0017(18) 0.0172(18) -0.008(2)
C6 0.081(3) 0.067(3) 0.069(3) -0.015(2) 0.028(2) -0.013(2)
C7 0.069(3) 0.061(3) 0.083(3) 0.006(2) 0.024(2) -0.004(2)
C8 0.063(2) 0.067(3) 0.053(2) 0.0108(19) 0.0170(18) -0.001(2)
C9 0.056(2) 0.054(2) 0.0462(18) 0.0021(15) 0.0122(15) 0.0017(16)
C10 0.0533(19) 0.055(2) 0.0386(15) 0.0023(14) 0.0180(14) 0.0053(16)
C11 0.0467(18) 0.054(2) 0.0405(16) 0.0031(14) 0.0090(13) 0.0085(15)
C12 0.0497(18) 0.052(2) 0.0397(15) 0.0025(14) 0.0100(14) 0.0085(15)
C13 0.065(2) 0.059(2) 0.0493(19) 0.0037(17) 0.0162(17) 0.0081(19)
C14 0.090(3) 0.056(2) 0.057(2) -0.0046(19) 0.005(2) 0.007(2)
C15 0.087(3) 0.082(3) 0.048(2) -0.007(2) 0.008(2) 0.035(3)
C16 0.084(3) 0.106(4) 0.052(2) -0.007(2) 0.029(2) 0.021(3)
C17 0.064(3) 0.082(3) 0.058(2) -0.004(2) 0.025(2) 0.004(2)
C18 0.045(4) 0.054(6) 0.042(5) -0.002(4) 0.008(4) 0.009(4)
C19 0.051(6) 0.062(8) 0.039(7) 0.008(6) 0.015(6) 0.002(5)
C20 0.034(9) 0.068(10) 0.071(12) -0.006(8) 0.010(8) -0.007(9)
C21 0.053(5) 0.078(7) 0.090(7) 0.009(5) 0.034(5) 0.007(4)
C22 0.071(6) 0.110(9) 0.072(6) -0.006(6) 0.044(5) -0.001(6)
C23 0.058(5) 0.096(7) 0.050(4) -0.012(4) 0.025(4) 0.002(5)
C18' 0.064(5) 0.058(6) 0.035(4) 0.001(4) 0.008(3) 0.010(4)
C19' 0.056(4) 0.054(4) 0.058(4) 0.001(3) 0.019(3) 0.010(3)
C20' 0.081(6) 0.082(7) 0.074(6) 0.012(5) 0.028(5) 0.032(6)
C21' 0.052(5) 0.117(10) 0.072(6) 0.007(6) 0.015(4) 0.014(5)
C22' 0.042(10) 0.096(18) 0.073(9) -0.010(9) -0.005(7) -0.015(9)
C23' 0.082(11) 0.054(7) 0.053(9) 0.008(7) 0.030(10) 0.007(6)
C24 0.065(6) 0.060(5) 0.041(4) 0.001(3) 0.008(4) 0.010(5)
C25 0.071(9) 0.073(8) 0.060(8) -0.001(6) 0.019(6) -0.006(6)
C26 0.105(16) 0.078(15) 0.106(16) -0.012(10) 0.045(13) 0.020(12)
C27 0.098(8) 0.074(7) 0.082(7) 0.001(5) 0.011(6) 0.007(6)
C28 0.135(12) 0.073(7) 0.066(6) -0.001(5) 0.021(7) -0.005(8)
C29 0.083(6) 0.065(6) 0.061(5) -0.006(4) 0.014(4) 0.012(5)
C24' 0.068(6) 0.044(4) 0.049(5) 0.003(3) 0.022(5) 0.009(4)
C25' 0.062(7) 0.068(7) 0.047(6) 0.008(5) 0.011(4) -0.003(5)
C26' 0.092(14) 0.083(18) 0.070(10) 0.021(11) 0.014(9) -0.037(13)
C27' 0.099(8) 0.068(6) 0.099(8) -0.004(6) 0.046(7) -0.011(6)
C28' 0.109(9) 0.083(7) 0.069(6) -0.023(5) 0.021(6) -0.025(6)
C29' 0.084(6) 0.071(6) 0.053(4) -0.011(4) 0.020(4) -0.003(5)
C30 0.043(6) 0.069(9) 0.044(4) 0.001(4) 0.021(4) -0.002(6)
C31 0.084(12) 0.071(8) 0.066(7) 0.028(5) 0.009(8) -0.005(8)
C32 0.129(17) 0.08(2) 0.098(15) -0.008(11) 0.017(11) 0.023(14)
C33 0.097(10) 0.136(14) 0.059(7) 0.034(8) 0.014(6) 0.024(10)
C34 0.086(8) 0.145(13) 0.050(5) -0.029(6) 0.000(5) 0.016(8)
C35 0.064(5) 0.092(7) 0.054(4) -0.016(4) 0.013(4) 0.008(5)
C30' 0.055(7) 0.056(7) 0.048(5) 0.002(4) 0.012(5) -0.006(6)
C31' 0.082(12) 0.090(13) 0.075(7) 0.025(8) 0.026(8) 0.027(9)
C32' 0.152(19) 0.071(17) 0.062(12) 0.021(12) -0.007(12) 0.044(13)
C33' 0.126(13) 0.085(9) 0.073(8) 0.026(7) -0.017(8) 0.011(9)
C34' 0.117(10) 0.090(8) 0.051(5) 0.003(5) 0.006(5) -0.018(7)
C35' 0.099(7) 0.064(5) 0.041(4) 0.005(3) 0.015(4) 0.008(5)

loop_
_atom_type_symbol
_atom_type_description
_atom_type_scat_dispersion_real
_atom_type_scat_dispersion_imag
_atom_type_scat_source
C C 0.0033 0.0016 'International Tables Vol C Tables 4.2.6.8 and 6.1.1.4'
H H 0.0000 0.0000 'International Tables Vol C Tables 4.2.6.8 and 6.1.1.4'
N N 0.0061 0.0033 'International Tables Vol C Tables 4.2.6.8 and 6.1.1.4'
P P 0.1023 0.0942 'International Tables Vol C Tables 4.2.6.8 and 6.1.1.4'
Au Au -2.0133 8.8022 'International Tables Vol C Tables 4.2.6.8 and 6.1.1.4'
Sb Sb -0.5866 1.5461 'International Tables Vol C Tables 4.2.6.8 and 6.1.1.4'
F F 0.0171 0.0103 'International Tables Vol C Tables 4.2.6.8 and 6.1.1.4'

loop_
_geom_angle_atom_site_label_1
_geom_angle_atom_site_label_2
_geom_angle_atom_site_label_3
_geom_angle
C1 Au1 P1 177.65(10)
F6 Sb2 F2 93.0(5)
F6 Sb2 F4 90.9(5)
F2 Sb2 F4 175.9(4)
F6 Sb2 F3 91.2(3)
F2 Sb2 F3 87.5(3)
F4 Sb2 F3 91.0(2)
F6 Sb2 F1 87.9(2)
F2 Sb2 F1 93.2(3)
F4 Sb2 F1 88.4(2)
F3 Sb2 F1 178.9(2)
F6 Sb2 F5 177.3(3)
F2 Sb2 F5 88.5(3)
F4 Sb2 F5 87.7(3)
F3 Sb2 F5 91.2(2)
F1 Sb2 F5 89.7(2)
C18' P1 C24 86.3(5)
C18' P1 C30 119.9(5)
C24 P1 C30 109.9(7)
C18' P1 C30' 107.5(6)
C24 P1 C30' 120.3(7)
C30 P1 C30' 15.3(5)
C18' P1 C24' 106.0(5)
C24 P1 C24' 22.6(3)
C30 P1 C24' 90.1(6)
C30' P1 C24' 102.9(6)
C18' P1 C18 20.8(3)
C24 P1 C18 104.5(5)
C30 P1 C18 103.2(5)
C30' P1 C18 89.2(6)
C24' P1 C18 121.2(5)
C18' P1 Au1 114.4(3)
C24 P1 Au1 112.3(3)
C30 P1 Au1 111.4(6)
C30' P1 Au1 113.1(6)
C24' P1 Au1 112.1(3)
C18 P1 Au1 115.0(3)
N2 N1 C3 108.5(3)
N2 N1 C10 106.7(3)
C3 N1 C10 144.0(3)
C2 N2 N1 109.5(3)
C2 N2 N3 136.5(3)
N1 N2 N3 113.9(3)
C11 N3 N2 105.5(3)
C2 C1 C3 106.4(3)
C2 C1 Au1 125.0(3)
C3 C1 Au1 128.6(3)
N2 C2 C1 108.4(3)
N1 C3 C1 107.2(3)
N1 C3 C4 121.7(3)
C1 C3 C4 130.9(3)
C9 C4 C5 117.6(4)
C9 C4 C3 122.3(3)
C5 C4 C3 119.9(3)
C6 C5 C4 121.3(4)
C5 C6 C7 120.4(4)
C8 C7 C6 119.0(5)
C7 C8 C9 121.0(4)
C8 C9 C4 120.6(4)
N1 C10 C11 99.9(3)
N3 C11 C12 122.3(4)
N3 C11 C10 113.7(3)
C12 C11 C10 124.0(3)
C17 C12 C13 119.6(4)
C17 C12 C11 120.2(4)
C13 C12 C11 120.2(3)
C12 C13 C14 120.3(4)
C15 C14 C13 120.2(5)
C14 C15 C16 119.7(4)
C15 C16 C17 120.3(5)
C12 C17 C16 119.8(5)
C23 C18 C19 118.3(10)
C23 C18 P1 122.8(7)
C19 C18 P1 118.9(9)
C18 C19 C20 121.9(18)
C21 C20 C19 116(2)
C22 C21 C20 122.3(14)
C21 C22 C23 120.6(8)
C22 C23 C18 121.2(9)
C19' C18' C23' 121.9(11)
C19' C18' P1 123.4(8)
C23' C18' P1 114.6(11)
C18' C19' C20' 120.0(9)
C19' C20' C21' 119.2(9)
C22' C21' C20' 117.2(16)
C23' C22' C21' 126(3)
C22' C23' C18' 116(2)
C29 C24 C25 121.1(10)
C29 C24 P1 124.4(9)
C25 C24 P1 114.5(9)
C24 C25 C26 122.5(19)
C25 C26 C28 113(3)
C29 C27 C28 120.1(12)
C27 C28 C26 122.6(19)
C24 C29 C27 120.1(11)
C25' C24' C29' 115.5(9)
C25' C24' P1 120.9(9)
C29' C24' P1 123.6(7)
C24' C25' C26' 116.7(14)
C27' C26' C25' 127.2(17)
C26' C27' C28' 116.5(13)
C27' C28' C29' 121.9(10)
C28' C29' C24' 119.9(9)
C31 C30 C35 118.1(12)
C31 C30 P1 120.3(14)
C35 C30 P1 121.6(12)
C30 C31 C32 128(2)
C33 C32 C31 109(3)
C32 C33 C34 124.4(18)
C35 C34 C33 119.9(12)
C34 C35 C30 120.0(12)
C35' C30' C31' 119.1(11)
C35' C30' P1 122.8(11)
C31' C30' P1 118.1(13)
C30' C31' C32' 113(2)
C33' C32' C31' 129(3)
C32' C33' C34' 119.1(17)
C33' C34' C35' 118.7(12)
C30' C35' C34' 121.2(11)

loop_
_geom_bond_atom_site_label_1
_geom_bond_atom_site_label_2
_geom_bond_distance
Au1 C1 2.051(3)
Au1 P1 2.2841(9)
Sb2 F6 1.798(4)
Sb2 F2 1.823(4)
Sb2 F4 1.831(4)
Sb2 F3 1.852(4)
Sb2 F1 1.852(3)
Sb2 F5 1.855(4)
P1 C18' 1.791(7)
P1 C24 1.809(7)
P1 C30 1.810(8)
P1 C30' 1.818(8)
P1 C24' 1.843(7)
P1 C18 1.851(7)
N1 N2 1.362(4)
N1 C3 1.364(5)
N1 C10 1.467(4)
N2 C2 1.340(4)
N2 N3 1.382(4)
N3 C11 1.293(5)
C1 C2 1.389(6)
C1 C3 1.410(5)
C3 C4 1.455(5)
C4 C9 1.399(5)
C4 C5 1.405(5)
C5 C6 1.370(7)
C6 C7 1.392(7)
C7 C8 1.380(7)
C8 C9 1.383(6)
C10 C11 1.510(6)
C11 C12 1.465(5)
C12 C17 1.377(5)
C12 C13 1.380(6)
C13 C14 1.387(6)
C14 C15 1.365(7)
C15 C16 1.383(9)
C16 C17 1.387(6)
C18 C23 1.392(12)
C18 C19 1.40(2)
C19 C20 1.44(4)
C20 C21 1.42(4)
C21 C22 1.354(16)
C22 C23 1.385(13)
C18' C19' 1.369(13)
C18' C23' 1.40(3)
C19' C20' 1.373(12)
C20' C21' 1.414(17)
C21' C22' 1.35(4)
C22' C23' 1.35(4)
C24 C29 1.367(14)
C24 C25 1.401(19)
C25 C26 1.44(4)
C26 C28 1.47(3)
C27 C29 1.389(16)
C27 C28 1.40(2)
C24' C25' 1.387(16)
C24' C29' 1.428(13)
C25' C26' 1.40(3)
C26' C27' 1.27(3)
C27' C28' 1.315(17)
C28' C29' 1.409(16)
C30 C31 1.35(3)
C30 C35 1.39(2)
C31 C32 1.44(4)
C32 C33 1.42(4)
C33 C34 1.42(2)
C34 C35 1.343(16)
C30' C35' 1.371(18)
C30' C31' 1.39(3)
C31' C32' 1.43(3)
C32' C33' 1.21(4)
C33' C34' 1.36(2)
C34' C35' 1.383(14)
